data_4309402
loop_
_publ_author_name
'Konrad T. Szacilowski'
'Puhui Xie'
'Aramice Y. S. Malkhasian'
'Mary Jane Heeg'
'Manawadevi Y. Udugala-Ganehenege'
'Lowell E. Wenger'
'John F. Endicott'

_publ_contact_author_address
;    Department of Chemistry
     Wayne State University
     Detroit, Michigan 48202
;
_publ_contact_author_name '    Prof. John Endicott'
_publ_section_title
;
Solid-State Structures and Magnetic Properties of Halide-Bridged,
Face-to-Face Bis-Nickel(II)-Macrocyclic Ligand Complexes: Ligand-Mediated
Interchanges of Electronic Configuration
;
_journal_name_full 'Inorganic Chemistry'
_journal_page_first 6019
_journal_page_last 6033
_journal_paper_doi 10.1021/ic050147x
_journal_volume 44
_journal_year 2005
_chemical_formula_sum 'C32 H62 Cl3 I N8 Ni2 O12'
_chemical_formula_weight 1101.57
_chemical_name_systematic
; 
 ? 
;
_space_group_IT_number 60
_symmetry_cell_setting orthorhombic
_symmetry_space_group_name_Hall '-P 2n 2ab'
_symmetry_space_group_name_H-M 'P b c n'
_atom_sites_solution_hydrogens geom
_atom_sites_solution_primary direct
_atom_sites_solution_secondary difmap
_audit_creation_method SHELXL-97
_cell_angle_alpha 90.00
_cell_angle_beta 90.00
_cell_angle_gamma 90.00
_cell_formula_units_Z 8
_cell_length_a 25.311(2)
_cell_length_b 18.5001(13)
_cell_length_c 20.4973(17)
_cell_measurement_reflns_used 952
_cell_measurement_temperature 295(2)
_cell_measurement_theta_max 25.5
_cell_measurement_theta_min 2.9
_cell_volume 9598.0(13)
_computing_cell_refinement 'Bruker SAINT'
_computing_data_collection 'Bruker SMART'
_computing_data_reduction 'Bruker SAINT'
_computing_molecular_graphics SHELXTL-Plus
_computing_publication_material SHELXL-97
_computing_structure_refinement 'SHELXL-97 (Sheldrick, 1997)'
_computing_structure_solution 'SHELXS-97 (Sheldrick, 1997)'
_diffrn_ambient_temperature 295(2)
_diffrn_measured_fraction_theta_full 0.970
_diffrn_measured_fraction_theta_max 0.970
_diffrn_measurement_device_type 'Bruker P4/CCD'
_diffrn_measurement_method 'SMART CCD'
_diffrn_radiation_monochromator graphite
_diffrn_radiation_source 'fine-focus sealed tube'
_diffrn_radiation_type MoK\a
_diffrn_radiation_wavelength 0.71073
_diffrn_reflns_av_R_equivalents 0.055
_diffrn_reflns_av_sigmaI/netI 0.0786
_diffrn_reflns_limit_h_max 33
_diffrn_reflns_limit_h_min 0
_diffrn_reflns_limit_k_max 24
_diffrn_reflns_limit_k_min 0
_diffrn_reflns_limit_l_max 27
_diffrn_reflns_limit_l_min 0
_diffrn_reflns_number 68847
_diffrn_reflns_theta_full 28.32
_diffrn_reflns_theta_max 28.32
_diffrn_reflns_theta_min 1.99
_exptl_absorpt_coefficient_mu 1.655
_exptl_absorpt_correction_T_max 0.7776
_exptl_absorpt_correction_T_min 0.6366
_exptl_absorpt_correction_type multi-scan
_exptl_crystal_colour red
_exptl_crystal_density_diffrn 1.525
_exptl_crystal_density_method 'not measured'
_exptl_crystal_description parallelopiped
_exptl_crystal_F_000 4528
_exptl_crystal_size_max 0.30
_exptl_crystal_size_mid 0.18
_exptl_crystal_size_min 0.16
_refine_diff_density_max 0.483
_refine_diff_density_min -0.301
_refine_diff_density_rms 0.066
_refine_ls_extinction_coef 0.000000(9)
_refine_ls_extinction_expression Fc^*^=kFc[1+0.001xFc^2^\l^3^/sin(2\q)]^-1/4^
_refine_ls_extinction_method SHELXL
_refine_ls_goodness_of_fit_ref 0.719
_refine_ls_hydrogen_treatment mixed
_refine_ls_matrix_type full
_refine_ls_number_parameters 393
_refine_ls_number_reflns 11596
_refine_ls_number_restraints 0
_refine_ls_restrained_S_all 0.719
_refine_ls_R_factor_all 0.0907
_refine_ls_R_factor_gt 0.0346
_refine_ls_shift/su_max 0.400
_refine_ls_shift/su_mean 0.001
_refine_ls_structure_factor_coef Fsqd
_refine_ls_weighting_details 'calc w=1/[\s^2^(Fo^2^)+(0.0461P)^2^+0.0000P] where P=(Fo^2^+2Fc^2^)/3'
_refine_ls_weighting_scheme calc
_refine_ls_wR_factor_gt 0.0775
_refine_ls_wR_factor_ref 0.0849
_reflns_number_gt 5421
_reflns_number_total 11596
_reflns_threshold_expression >2sigma(I)
_cod_data_source_file ic050147xsi20050128_044126_4.cif
_cod_data_source_block inin
_cod_depositor_comments
;
The following automatic conversions were performed:
'_symmetry_cell_setting' value 'Orthorhombic' changed to 'orthorhombic'
according to '/home/saulius/struct/CIF-dictionaries/cif_core.dic'
dictionary named 'cif_core.dic' version 2.4.1 from
2010-06-29.

'_exptl_absorpt_correction_type' value 'Multi-scan' changed
to 'multi-scan' according to
'/home/saulius/struct/CIF-dictionaries/cif_core.dic' dictionary named
'cif_core.dic' version 2.4.1 from 2010-06-29.

Automatic conversion script
Id: cif_fix_enum 1527 2010-12-29 10:47:43Z saulius 
;
_cod_database_code 4309402

loop_
_symmetry_equiv_pos_as_xyz
'x, y, z'
'-x+1/2, -y+1/2, z+1/2'
'-x, y, -z+1/2'
'x+1/2, -y+1/2, -z'
'-x, -y, -z'
'x-1/2, y-1/2, -z-1/2'
'x, -y, z-1/2'
'-x-1/2, y-1/2, z'

loop_
_atom_site_label
_atom_site_type_symbol
_atom_site_fract_x
_atom_site_fract_y
_atom_site_fract_z
_atom_site_U_iso_or_equiv
_atom_site_adp_type
_atom_site_occupancy
_atom_site_symmetry_multiplicity
_atom_site_calc_flag
_atom_site_refinement_flags
_atom_site_disorder_assembly
_atom_site_disorder_group
I1 I 0.742460(8) 0.858606(12) 0.063766(11) 0.05537(8) Uani 1 1 d . . .
Ni1 Ni 0.618469(14) 0.877098(17) 0.089969(17) 0.03730(10) Uani 1 1 d . . .
Ni2 Ni 0.870285(15) 0.876499(18) 0.077364(19) 0.04479(11) Uani 1 1 d . . .
N1 N 0.63044(9) 0.80571(11) 0.15981(10) 0.0422(6) Uani 1 1 d . . .
H01 H 0.6657 0.7959 0.1584 0.051 Uiso 1 1 calc R . .
N2 N 0.62975(9) 0.96179(11) 0.14618(10) 0.0408(6) Uani 1 1 d . . .
H02 H 0.6654 0.9678 0.1491 0.049 Uiso 1 1 calc R . .
N3 N 0.60447(9) 0.94605(12) 0.02012(11) 0.0459(6) Uani 1 1 d . . .
H03 H 0.5687 0.9507 0.0181 0.055 Uiso 1 1 calc R . .
N4 N 0.59914(9) 0.79616(12) 0.03417(11) 0.0465(6) Uani 1 1 d . . .
H04 H 0.5632 0.7954 0.0336 0.056 Uiso 1 1 calc R . .
C1 C 0.61906(12) 0.82185(15) 0.22972(14) 0.0501(8) Uani 1 1 d . . .
H1 H 0.5805 0.8216 0.2345 0.060 Uiso 1 1 calc R . .
C2 C 0.64027(17) 0.76303(18) 0.27435(16) 0.0911(13) Uani 1 1 d . . .
H2A H 0.6213 0.7189 0.2667 0.109 Uiso 1 1 calc R . .
H2B H 0.6358 0.7775 0.3190 0.109 Uiso 1 1 calc R . .
H2C H 0.6771 0.7555 0.2655 0.109 Uiso 1 1 calc R . .
C3 C 0.63796(11) 0.89638(16) 0.25105(14) 0.0483(8) Uani 1 1 d . . .
H3 H 0.6272 0.9015 0.2967 0.058 Uiso 1 1 calc R . .
C4 C 0.60997(12) 0.95631(15) 0.21425(14) 0.0467(8) Uani 1 1 d . . .
H4 H 0.5726 0.9426 0.2115 0.056 Uiso 1 1 calc R . .
C5 C 0.61224(15) 1.02828(17) 0.25144(16) 0.0791(12) Uani 1 1 d . . .
H5A H 0.6482 1.0444 0.2542 0.095 Uiso 1 1 calc R . .
H5B H 0.5983 1.0217 0.2946 0.095 Uiso 1 1 calc R . .
H5C H 0.5916 1.0638 0.2288 0.095 Uiso 1 1 calc R . .
C6 C 0.60930(13) 1.02608(15) 0.11047(15) 0.0554(9) Uani 1 1 d . . .
H6A H 0.5712 1.0289 0.1144 0.066 Uiso 1 1 calc R . .
H6B H 0.6245 1.0701 0.1281 0.066 Uiso 1 1 calc R . .
C7 C 0.62478(13) 1.01680(15) 0.04138(15) 0.0570(9) Uani 1 1 d . . .
H7A H 0.6098 1.0551 0.0149 0.068 Uiso 1 1 calc R . .
H7B H 0.6629 1.0183 0.0371 0.068 Uiso 1 1 calc R . .
C8 C 0.62189(14) 0.92932(19) -0.04694(15) 0.0675(10) Uani 1 1 d . . .
H8A H 0.6601 0.9249 -0.0477 0.081 Uiso 1 1 calc R . .
H8B H 0.6122 0.9689 -0.0756 0.081 Uiso 1 1 calc R . .
C9 C 0.59779(15) 0.86085(19) -0.07176(16) 0.0746(11) Uani 1 1 d . . .
H9A H 0.6069 0.8550 -0.1174 0.089 Uiso 1 1 calc R . .
H9B H 0.5596 0.8646 -0.0688 0.089 Uiso 1 1 calc R . .
C10 C 0.61568(14) 0.79488(17) -0.03472(15) 0.0633(9) Uani 1 1 d . . .
H10A H 0.6013 0.7521 -0.0555 0.076 Uiso 1 1 calc R . .
H10B H 0.6539 0.7917 -0.0368 0.076 Uiso 1 1 calc R . .
C11 C 0.61533(13) 0.72863(14) 0.06743(16) 0.0581(9) Uani 1 1 d . . .
H11A H 0.6527 0.7196 0.0604 0.070 Uiso 1 1 calc R . .
H11B H 0.5955 0.6879 0.0504 0.070 Uiso 1 1 calc R . .
C12 C 0.60430(13) 0.73801(15) 0.13897(16) 0.0563(9) Uani 1 1 d . . .
H12A H 0.5665 0.7410 0.1466 0.068 Uiso 1 1 calc R . .
H12B H 0.6182 0.6973 0.1634 0.068 Uiso 1 1 calc R . .
C13 C 0.69937(12) 0.90765(19) 0.25019(15) 0.0627(9) Uani 1 1 d . . .
H13A H 0.7137 0.8807 0.2137 0.075 Uiso 1 1 calc R . .
H13B H 0.7064 0.9584 0.2420 0.075 Uiso 1 1 calc R . .
C14 C 0.72938(12) 0.88552(15) 0.31153(14) 0.0461(8) Uani 1 1 d . . .
C15 C 0.70832(13) 0.9010(2) 0.37249(15) 0.0698(10) Uani 1 1 d . . .
H15 H 0.6761 0.9252 0.3747 0.084 Uiso 1 1 calc R . .
C16 C 0.73300(14) 0.88226(19) 0.42943(16) 0.0690(11) Uani 1 1 d . . .
H16 H 0.7172 0.8920 0.4695 0.083 Uiso 1 1 calc R . .
C17 C 0.78075(15) 0.84927(19) 0.42660(16) 0.0709(10) Uani 1 1 d . . .
H17 H 0.7981 0.8360 0.4647 0.085 Uiso 1 1 calc R . .
C18 C 0.80333(13) 0.83562(19) 0.36663(16) 0.0695(10) Uani 1 1 d . . .
H18 H 0.8360 0.8126 0.3652 0.083 Uiso 1 1 calc R . .
C19 C 0.77947(11) 0.85471(15) 0.30865(14) 0.0452(7) Uani 1 1 d . . .
C20 C 0.80738(11) 0.83659(17) 0.24549(14) 0.0497(8) Uani 1 1 d . . .
H20A H 0.7873 0.8571 0.2097 0.060 Uiso 1 1 calc R . .
H20B H 0.8072 0.7845 0.2401 0.060 Uiso 1 1 calc R . .
N5 N 0.87803(9) 0.79551(11) 0.13771(11) 0.0458(6) Uani 1 1 d . . .
H5 H 0.8449 0.7781 0.1447 0.055 Uiso 1 1 calc R . .
N6 N 0.85321(9) 0.94770(11) 0.14487(11) 0.0421(6) Uani 1 1 d . . .
H6 H 0.8173 0.9475 0.1476 0.050 Uiso 1 1 calc R . .
N7 N 0.86990(11) 0.95640(12) 0.01514(12) 0.0592(7) Uani 1 1 d . . .
H7 H 0.9044 0.9670 0.0074 0.071 Uiso 1 1 calc R . .
N8 N 0.88890(11) 0.80897(13) 0.00853(13) 0.0647(8) Uani 1 1 d . . .
H8 H 0.9237 0.8166 -0.0001 0.078 Uiso 1 1 calc R . .
C21 C 0.91068(14) 0.74222(17) 0.24355(17) 0.0763(11) Uani 1 1 d . . .
H21A H 0.8786 0.7146 0.2464 0.092 Uiso 1 1 calc R . .
H21B H 0.9222 0.7553 0.2866 0.092 Uiso 1 1 calc R . .
H21C H 0.9375 0.7138 0.2227 0.092 Uiso 1 1 calc R . .
C22 C 0.90064(11) 0.81097(15) 0.20352(15) 0.0511(8) Uani 1 1 d . . .
H22 H 0.9349 0.8346 0.1969 0.061 Uiso 1 1 calc R . .
C23 C 0.86561(11) 0.86361(15) 0.23995(15) 0.0478(8) Uani 1 1 d . . .
H23 H 0.8792 0.8650 0.2847 0.057 Uiso 1 1 calc R . .
C24 C 0.87196(12) 0.94039(15) 0.21338(15) 0.0519(8) Uani 1 1 d . . .
H24 H 0.9100 0.9506 0.2129 0.062 Uiso 1 1 calc R . .
C25 C 0.84671(14) 0.99661(16) 0.25826(14) 0.0694(10) Uani 1 1 d . . .
H25A H 0.8592 1.0439 0.2467 0.083 Uiso 1 1 calc R . .
H25B H 0.8560 0.9863 0.3027 0.083 Uiso 1 1 calc R . .
H25C H 0.8090 0.9949 0.2536 0.083 Uiso 1 1 calc R . .
C26 C 0.86695(13) 1.01957(14) 0.11693(15) 0.0570(9) Uani 1 1 d . . .
H26A H 0.9049 1.0267 0.1179 0.068 Uiso 1 1 calc R . .
H26B H 0.8504 1.0578 0.1421 0.068 Uiso 1 1 calc R . .
C27 C 0.84748(13) 1.02102(15) 0.04855(15) 0.0595(9) Uani 1 1 d . . .
H27A H 0.8092 1.0194 0.0477 0.071 Uiso 1 1 calc R . .
H27B H 0.8590 1.0649 0.0269 0.071 Uiso 1 1 calc R . .
C28 C 0.84544(16) 0.94693(18) -0.04922(16) 0.0814(12) Uani 1 1 d . . .
H28A H 0.8491 0.9914 -0.0740 0.098 Uiso 1 1 calc R . .
H28B H 0.8080 0.9375 -0.0437 0.098 Uiso 1 1 calc R . .
C29 C 0.8700(2) 0.8860(2) -0.08690(18) 0.1031(16) Uani 1 1 d . . .
H29A H 0.8549 0.8848 -0.1304 0.124 Uiso 1 1 calc R . .
H29B H 0.9076 0.8947 -0.0912 0.124 Uiso 1 1 calc R . .
C30 C 0.86146(18) 0.81388(19) -0.05466(17) 0.0904(13) Uani 1 1 d . . .
H30A H 0.8239 0.8064 -0.0480 0.109 Uiso 1 1 calc R . .
H30B H 0.8742 0.7759 -0.0832 0.109 Uiso 1 1 calc R . .
C31 C 0.88523(15) 0.73469(16) 0.03548(18) 0.0706(11) Uani 1 1 d . . .
H31A H 0.8487 0.7189 0.0367 0.085 Uiso 1 1 calc R . .
H31B H 0.9052 0.7012 0.0087 0.085 Uiso 1 1 calc R . .
C32 C 0.90727(13) 0.73757(16) 0.10206(18) 0.0666(10) Uani 1 1 d . . .
H32A H 0.9447 0.7487 0.1005 0.080 Uiso 1 1 calc R . .
H32B H 0.9027 0.6914 0.1238 0.080 Uiso 1 1 calc R . .

loop_
_atom_site_aniso_label
_atom_site_aniso_U_11
_atom_site_aniso_U_22
_atom_site_aniso_U_33
_atom_site_aniso_U_23
_atom_site_aniso_U_13
_atom_site_aniso_U_12
I1 0.04621(13) 0.06917(14) 0.05074(13) -0.00206(10) 0.00376(11) -0.00823(10)
Ni1 0.0378(2) 0.0388(2) 0.0353(2) 0.00074(16) -0.00095(17) 0.00205(16)
Ni2 0.0485(3) 0.0370(2) 0.0489(3) -0.00708(17) 0.01332(19) -0.00398(16)
N1 0.0386(15) 0.0484(14) 0.0396(14) 0.0071(11) 0.0066(12) 0.0083(11)
N2 0.0345(15) 0.0448(13) 0.0431(14) -0.0017(11) -0.0014(12) -0.0002(11)
N3 0.0420(15) 0.0528(15) 0.0429(15) 0.0045(12) -0.0034(12) 0.0024(12)
N4 0.0423(15) 0.0492(15) 0.0481(16) -0.0077(12) 0.0011(13) 0.0021(12)
C1 0.052(2) 0.0577(19) 0.0403(18) 0.0107(15) 0.0103(16) 0.0106(16)
C2 0.145(4) 0.078(3) 0.051(2) 0.020(2) 0.008(2) 0.018(2)
C3 0.0386(19) 0.075(2) 0.0312(17) 0.0011(15) 0.0059(15) 0.0041(15)
C4 0.0362(18) 0.0586(19) 0.0454(19) -0.0062(15) 0.0041(15) 0.0008(15)
C5 0.092(3) 0.076(2) 0.069(3) -0.028(2) 0.005(2) -0.002(2)
C6 0.062(2) 0.0382(17) 0.066(2) 0.0032(16) -0.0163(19) 0.0040(15)
C7 0.067(2) 0.0493(19) 0.055(2) 0.0148(16) -0.0103(18) -0.0065(17)
C8 0.072(3) 0.088(3) 0.043(2) 0.0107(19) 0.0010(19) 0.009(2)
C9 0.088(3) 0.099(3) 0.037(2) -0.007(2) -0.004(2) 0.008(2)
C10 0.073(3) 0.064(2) 0.053(2) -0.0190(18) 0.000(2) 0.0053(19)
C11 0.061(2) 0.0413(17) 0.072(2) -0.0095(17) 0.001(2) 0.0008(15)
C12 0.057(2) 0.0402(18) 0.072(2) 0.0085(16) 0.0043(19) 0.0010(15)
C13 0.0380(19) 0.107(3) 0.0437(19) 0.0050(19) 0.0019(16) 0.0074(19)
C14 0.0409(19) 0.065(2) 0.0323(17) 0.0019(15) -0.0027(14) 0.0048(14)
C15 0.047(2) 0.125(3) 0.037(2) -0.005(2) -0.0003(17) 0.022(2)
C16 0.067(3) 0.110(3) 0.0298(18) -0.0072(18) -0.0040(17) 0.008(2)
C17 0.072(3) 0.100(3) 0.041(2) 0.005(2) -0.0157(19) 0.023(2)
C18 0.058(2) 0.101(3) 0.050(2) 0.005(2) -0.0065(19) 0.029(2)
C19 0.0448(18) 0.0538(18) 0.0369(18) 0.0014(14) -0.0054(15) 0.0077(15)
C20 0.0354(18) 0.069(2) 0.0451(19) -0.0024(16) 0.0007(15) 0.0036(15)
N5 0.0389(15) 0.0426(13) 0.0560(17) -0.0073(12) 0.0104(13) -0.0020(11)
N6 0.0391(15) 0.0383(13) 0.0489(15) -0.0074(11) 0.0031(12) 0.0000(11)
N7 0.071(2) 0.0498(15) 0.0570(18) -0.0002(13) 0.0198(16) -0.0083(14)
N8 0.073(2) 0.0583(17) 0.062(2) -0.0174(15) 0.0299(16) -0.0096(15)
C21 0.070(3) 0.079(2) 0.080(3) 0.013(2) -0.012(2) 0.021(2)
C22 0.0373(18) 0.0549(18) 0.061(2) -0.0010(17) -0.0065(17) 0.0046(15)
C23 0.0444(19) 0.0548(19) 0.0441(18) -0.0064(15) -0.0049(15) 0.0037(16)
C24 0.045(2) 0.058(2) 0.052(2) -0.0153(16) -0.0020(17) 0.0000(15)
C25 0.093(3) 0.066(2) 0.049(2) -0.0191(17) -0.008(2) 0.002(2)
C26 0.065(2) 0.0382(17) 0.068(2) -0.0100(16) 0.0060(19) -0.0045(16)
C27 0.071(2) 0.0426(18) 0.065(2) 0.0015(16) 0.011(2) -0.0038(16)
C28 0.125(4) 0.068(2) 0.050(2) 0.0087(19) 0.012(2) -0.019(2)
C29 0.164(5) 0.093(3) 0.052(3) -0.008(2) 0.038(3) -0.006(3)
C30 0.142(4) 0.079(3) 0.050(2) -0.024(2) 0.016(3) -0.005(3)
C31 0.093(3) 0.0426(19) 0.076(3) -0.0209(18) 0.031(2) -0.0015(18)
C32 0.060(2) 0.0478(19) 0.092(3) -0.011(2) 0.019(2) 0.0082(16)

loop_
_atom_type_symbol
_atom_type_description
_atom_type_scat_dispersion_real
_atom_type_scat_dispersion_imag
_atom_type_scat_source
C C 0.0033 0.0016 'International Tables Vol C Tables 4.2.6.8 and 6.1.1.4'
H H 0.0000 0.0000 'International Tables Vol C Tables 4.2.6.8 and 6.1.1.4'
N N 0.0061 0.0033 'International Tables Vol C Tables 4.2.6.8 and 6.1.1.4'
O O 0.0106 0.0060 'International Tables Vol C Tables 4.2.6.8 and 6.1.1.4'
Cl Cl 0.1484 0.1585 'International Tables Vol C Tables 4.2.6.8 and 6.1.1.4'
Ni Ni 0.3393 1.1124 'International Tables Vol C Tables 4.2.6.8 and 6.1.1.4'
I I -0.4742 1.8119 'International Tables Vol C Tables 4.2.6.8 and 6.1.1.4'

loop_
_geom_angle_atom_site_label_1
_geom_angle_atom_site_label_2
_geom_angle_atom_site_label_3
_geom_angle
_geom_angle_site_symmetry_1
_geom_angle_site_symmetry_3
_geom_angle_publ_flag
N4 Ni1 N3 91.50(10) . . ?
N4 Ni1 N2 173.71(9) . . ?
N3 Ni1 N2 86.29(9) . . ?
N4 Ni1 N1 87.13(9) . . ?
N3 Ni1 N1 178.10(10) . . ?
N2 Ni1 N1 94.94(9) . . ?
N8 Ni2 N7 90.78(11) . . ?
N8 Ni2 N5 86.69(10) . . ?
N7 Ni2 N5 174.39(11) . . ?
N8 Ni2 N6 177.61(10) . . ?
N7 Ni2 N6 87.20(10) . . ?
N5 Ni2 N6 95.20(9) . . ?
C12 N1 C1 111.1(2) . . ?
C12 N1 Ni1 106.78(17) . . ?
C1 N1 Ni1 122.27(16) . . ?
C4 N2 C6 113.5(2) . . ?
C4 N2 Ni1 116.56(17) . . ?
C6 N2 Ni1 107.34(17) . . ?
C7 N3 C8 111.0(2) . . ?
C7 N3 Ni1 107.51(17) . . ?
C8 N3 Ni1 119.48(19) . . ?
C10 N4 C11 110.4(2) . . ?
C10 N4 Ni1 120.27(19) . . ?
C11 N4 Ni1 107.99(18) . . ?
N1 C1 C2 111.5(2) . . ?
N1 C1 C3 113.3(2) . . ?
C2 C1 C3 111.4(3) . . ?
C4 C3 C1 111.9(2) . . ?
C4 C3 C13 111.1(3) . . ?
C1 C3 C13 115.4(3) . . ?
N2 C4 C3 111.1(2) . . ?
N2 C4 C5 113.2(2) . . ?
C3 C4 C5 111.7(3) . . ?
C7 C6 N2 106.6(2) . . ?
N3 C7 C6 107.1(2) . . ?
N3 C8 C9 111.9(3) . . ?
C8 C9 C10 113.1(3) . . ?
N4 C10 C9 112.6(3) . . ?
N4 C11 C12 107.5(2) . . ?
N1 C12 C11 107.2(2) . . ?
C14 C13 C3 116.7(3) . . ?
C19 C14 C15 118.2(3) . . ?
C19 C14 C13 121.9(3) . . ?
C15 C14 C13 119.7(3) . . ?
C16 C15 C14 122.7(3) . . ?
C17 C16 C15 119.0(3) . . ?
C16 C17 C18 119.4(3) . . ?
C17 C18 C19 122.7(3) . . ?
C14 C19 C18 117.9(3) . . ?
C14 C19 C20 123.6(3) . . ?
C18 C19 C20 118.4(3) . . ?
C19 C20 C23 115.6(2) . . ?
C22 N5 C32 112.9(2) . . ?
C22 N5 Ni2 117.64(17) . . ?
C32 N5 Ni2 106.89(19) . . ?
C26 N6 C24 111.7(2) . . ?
C26 N6 Ni2 106.09(17) . . ?
C24 N6 Ni2 122.34(17) . . ?
C28 N7 C27 110.4(3) . . ?
C28 N7 Ni2 119.93(19) . . ?
C27 N7 Ni2 108.01(18) . . ?
C30 N8 C31 110.8(3) . . ?
C30 N8 Ni2 119.0(2) . . ?
C31 N8 Ni2 108.06(19) . . ?
N5 C22 C23 110.1(2) . . ?
N5 C22 C21 112.8(2) . . ?
C23 C22 C21 111.5(3) . . ?
C22 C23 C24 111.1(2) . . ?
C22 C23 C20 112.5(2) . . ?
C24 C23 C20 115.0(2) . . ?
N6 C24 C25 111.9(2) . . ?
N6 C24 C23 112.8(2) . . ?
C25 C24 C23 111.9(3) . . ?
N6 C26 C27 107.5(2) . . ?
N7 C27 C26 107.0(2) . . ?
N7 C28 C29 112.2(3) . . ?
C30 C29 C28 112.4(3) . . ?
N8 C30 C29 111.9(3) . . ?
C32 C31 N8 106.7(3) . . ?
C31 C32 N5 106.9(3) . . ?

loop_
_geom_bond_atom_site_label_1
_geom_bond_atom_site_label_2
_geom_bond_distance
_geom_bond_site_symmetry_2
_geom_bond_publ_flag
Ni1 N4 1.947(2) . ?
Ni1 N3 1.950(2) . ?
Ni1 N2 1.966(2) . ?
Ni1 N1 1.971(2) . ?
Ni2 N8 1.943(2) . ?
Ni2 N7 1.952(2) . ?
Ni2 N5 1.953(2) . ?
Ni2 N6 1.959(2) . ?
N1 C12 1.479(3) . ?
N1 C1 1.492(3) . ?
N2 C4 1.486(3) . ?
N2 C6 1.489(3) . ?
N3 C7 1.472(3) . ?
N3 C8 1.476(3) . ?
N4 C10 1.473(4) . ?
N4 C11 1.481(3) . ?
C1 C2 1.520(4) . ?
C1 C3 1.524(4) . ?
C3 C4 1.517(4) . ?
C3 C13 1.569(4) . ?
C4 C5 1.535(4) . ?
C6 C7 1.479(4) . ?
C8 C9 1.495(4) . ?
C9 C10 1.507(4) . ?
C11 C12 1.503(4) . ?
C13 C14 1.525(4) . ?
C14 C19 1.391(4) . ?
C14 C15 1.389(4) . ?
C15 C16 1.369(4) . ?
C16 C17 1.355(5) . ?
C17 C18 1.379(4) . ?
C18 C19 1.379(4) . ?
C19 C20 1.513(4) . ?
C20 C23 1.560(4) . ?
N5 C22 1.493(4) . ?
N5 C32 1.494(3) . ?
N6 C26 1.489(3) . ?
N6 C24 1.488(3) . ?
N7 C28 1.468(4) . ?
N7 C27 1.490(3) . ?
N8 C30 1.473(4) . ?
N8 C31 1.484(4) . ?
C21 C22 1.535(4) . ?
C22 C23 1.514(4) . ?
C23 C24 1.530(4) . ?
C24 C25 1.529(4) . ?
C26 C27 1.486(4) . ?
C28 C29 1.501(5) . ?
C29 C30 1.503(5) . ?
C31 C32 1.475(4) . ?

loop_
_geom_torsion_atom_site_label_1
_geom_torsion_atom_site_label_2
_geom_torsion_atom_site_label_3
_geom_torsion_atom_site_label_4
_geom_torsion
_geom_torsion_site_symmetry_1
_geom_torsion_site_symmetry_2
_geom_torsion_site_symmetry_3
_geom_torsion_site_symmetry_4
_geom_torsion_publ_flag
N4 Ni1 N1 C12 -16.08(18) . . . . ?
N3 Ni1 N1 C12 28(3) . . . . ?
N2 Ni1 N1 C12 157.96(18) . . . . ?
N4 Ni1 N1 C1 -145.6(2) . . . . ?
N3 Ni1 N1 C1 -102(3) . . . . ?
N2 Ni1 N1 C1 28.5(2) . . . . ?
N4 Ni1 N2 C4 72.2(9) . . . . ?
N3 Ni1 N2 C4 141.8(2) . . . . ?
N1 Ni1 N2 C4 -36.7(2) . . . . ?
N4 Ni1 N2 C6 -56.3(9) . . . . ?
N3 Ni1 N2 C6 13.27(19) . . . . ?
N1 Ni1 N2 C6 -165.27(18) . . . . ?
N4 Ni1 N3 C7 -169.59(19) . . . . ?
N2 Ni1 N3 C7 16.30(19) . . . . ?
N1 Ni1 N3 C7 147(3) . . . . ?
N4 Ni1 N3 C8 -42.1(2) . . . . ?
N2 Ni1 N3 C8 143.8(2) . . . . ?
N1 Ni1 N3 C8 -86(3) . . . . ?
N3 Ni1 N4 C10 40.7(2) . . . . ?
N2 Ni1 N4 C10 110.0(9) . . . . ?
N1 Ni1 N4 C10 -140.7(2) . . . . ?
N3 Ni1 N4 C11 168.59(19) . . . . ?
N2 Ni1 N4 C11 -122.1(8) . . . . ?
N1 Ni1 N4 C11 -12.73(19) . . . . ?
C12 N1 C1 C2 62.1(3) . . . . ?
Ni1 N1 C1 C2 -170.3(2) . . . . ?
C12 N1 C1 C3 -171.3(2) . . . . ?
Ni1 N1 C1 C3 -43.7(3) . . . . ?
N1 C1 C3 C4 62.9(3) . . . . ?
C2 C1 C3 C4 -170.4(3) . . . . ?
N1 C1 C3 C13 -65.4(3) . . . . ?
C2 C1 C3 C13 61.3(3) . . . . ?
C6 N2 C4 C3 -171.9(2) . . . . ?
Ni1 N2 C4 C3 62.6(3) . . . . ?
C6 N2 C4 C5 -45.3(3) . . . . ?
Ni1 N2 C4 C5 -170.8(2) . . . . ?
C1 C3 C4 N2 -74.2(3) . . . . ?
C13 C3 C4 N2 56.3(3) . . . . ?
C1 C3 C4 C5 158.3(3) . . . . ?
C13 C3 C4 C5 -71.2(3) . . . . ?
C4 N2 C6 C7 -170.3(2) . . . . ?
Ni1 N2 C6 C7 -40.0(3) . . . . ?
C8 N3 C7 C6 -175.3(2) . . . . ?
Ni1 N3 C7 C6 -42.9(3) . . . . ?
N2 C6 C7 N3 54.9(3) . . . . ?
C7 N3 C8 C9 -174.9(3) . . . . ?
Ni1 N3 C8 C9 59.2(3) . . . . ?
N3 C8 C9 C10 -65.4(4) . . . . ?
C11 N4 C10 C9 177.1(3) . . . . ?
Ni1 N4 C10 C9 -56.0(3) . . . . ?
C8 C9 C10 N4 63.8(4) . . . . ?
C10 N4 C11 C12 172.0(3) . . . . ?
Ni1 N4 C11 C12 38.7(3) . . . . ?
C1 N1 C12 C11 176.8(2) . . . . ?
Ni1 N1 C12 C11 41.2(3) . . . . ?
N4 C11 C12 N1 -53.1(3) . . . . ?
C4 C3 C13 C14 144.4(3) . . . . ?
C1 C3 C13 C14 -87.0(3) . . . . ?
C3 C13 C14 C19 143.8(3) . . . . ?
C3 C13 C14 C15 -41.1(4) . . . . ?
C19 C14 C15 C16 -5.1(5) . . . . ?
C13 C14 C15 C16 179.5(3) . . . . ?
C14 C15 C16 C17 2.2(6) . . . . ?
C15 C16 C17 C18 0.2(6) . . . . ?
C16 C17 C18 C19 0.5(6) . . . . ?
C15 C14 C19 C18 5.5(5) . . . . ?
C13 C14 C19 C18 -179.3(3) . . . . ?
C15 C14 C19 C20 -178.7(3) . . . . ?
C13 C14 C19 C20 -3.5(5) . . . . ?
C17 C18 C19 C14 -3.4(5) . . . . ?
C17 C18 C19 C20 -179.4(3) . . . . ?
C14 C19 C20 C23 131.1(3) . . . . ?
C18 C19 C20 C23 -53.2(4) . . . . ?
N8 Ni2 N5 C22 143.7(2) . . . . ?
N7 Ni2 N5 C22 80.4(11) . . . . ?
N6 Ni2 N5 C22 -34.8(2) . . . . ?
N8 Ni2 N5 C32 15.5(2) . . . . ?
N7 Ni2 N5 C32 -47.8(11) . . . . ?
N6 Ni2 N5 C32 -163.00(19) . . . . ?
N8 Ni2 N6 C26 15(3) . . . . ?
N7 Ni2 N6 C26 -18.00(19) . . . . ?
N5 Ni2 N6 C26 156.91(18) . . . . ?
N8 Ni2 N6 C24 -115(3) . . . . ?
N7 Ni2 N6 C24 -147.6(2) . . . . ?
N5 Ni2 N6 C24 27.3(2) . . . . ?
N8 Ni2 N7 C28 43.0(3) . . . . ?
N5 Ni2 N7 C28 106.1(10) . . . . ?
N6 Ni2 N7 C28 -138.3(3) . . . . ?
N8 Ni2 N7 C27 170.5(2) . . . . ?
N5 Ni2 N7 C27 -126.3(10) . . . . ?
N6 Ni2 N7 C27 -10.8(2) . . . . ?
N7 Ni2 N8 C30 -43.9(3) . . . . ?
N5 Ni2 N8 C30 141.1(3) . . . . ?
N6 Ni2 N8 C30 -76(3) . . . . ?
N7 Ni2 N8 C31 -171.3(2) . . . . ?
N5 Ni2 N8 C31 13.7(2) . . . . ?
N6 Ni2 N8 C31 156(3) . . . . ?
C32 N5 C22 C23 -173.4(2) . . . . ?
Ni2 N5 C22 C23 61.3(3) . . . . ?
C32 N5 C22 C21 -48.2(3) . . . . ?
Ni2 N5 C22 C21 -173.4(2) . . . . ?
N5 C22 C23 C24 -74.9(3) . . . . ?
C21 C22 C23 C24 159.0(3) . . . . ?
N5 C22 C23 C20 55.6(3) . . . . ?
C21 C22 C23 C20 -70.4(3) . . . . ?
C19 C20 C23 C22 143.9(3) . . . . ?
C19 C20 C23 C24 -87.6(3) . . . . ?
C26 N6 C24 C25 61.1(3) . . . . ?
Ni2 N6 C24 C25 -171.6(2) . . . . ?
C26 N6 C24 C23 -171.6(2) . . . . ?
Ni2 N6 C24 C23 -44.4(3) . . . . ?
C22 C23 C24 N6 65.3(3) . . . . ?
C20 C23 C24 N6 -64.0(3) . . . . ?
C22 C23 C24 C25 -167.5(3) . . . . ?
C20 C23 C24 C25 63.2(3) . . . . ?
C24 N6 C26 C27 179.1(2) . . . . ?
Ni2 N6 C26 C27 43.5(3) . . . . ?
C28 N7 C27 C26 170.3(3) . . . . ?
Ni2 N7 C27 C26 37.4(3) . . . . ?
N6 C26 C27 N7 -53.8(3) . . . . ?
C27 N7 C28 C29 175.4(3) . . . . ?
Ni2 N7 C28 C29 -58.2(4) . . . . ?
N7 C28 C29 C30 64.2(5) . . . . ?
C31 N8 C30 C29 -173.2(3) . . . . ?
Ni2 N8 C30 C29 60.7(4) . . . . ?
C28 C29 C30 N8 -65.7(5) . . . . ?
C30 N8 C31 C32 -172.5(3) . . . . ?
Ni2 N8 C31 C32 -40.5(3) . . . . ?
N8 C31 C32 N5 54.3(3) . . . . ?
C22 N5 C32 C31 -172.9(2) . . . . ?
Ni2 N5 C32 C31 -42.0(3) . . . . ?
